data_7050160
loop_
_publ_author_name
'Hou, Hongwei'
'Xie, Lixia'
'Li, Gang'
'Ge, Tiezhu'
'Fan, Yaoting'
'Zhu, Yu'

_publ_section_title
;
 Synthesis and crystal structures of a series of complexes based on a
 rigid angular ligand and the magnetic properties of the Cu(ii) polymer
;
_journal_issue 2
_journal_name_full 'New Journal of Chemistry'
_journal_page_first 191
_journal_paper_doi 10.1039/b307384j
_journal_volume 28
_journal_year 2004
_chemical_formula_sum 'C26 H20 Mn N10 O4 S2'
_chemical_formula_weight 655.58
_chemical_name_systematic
;
?
;
_space_group_IT_number 2
_symmetry_cell_setting triclinic
_symmetry_space_group_name_Hall '-P 1'
_symmetry_space_group_name_H-M 'P -1'
_atom_sites_solution_hydrogens geom
_atom_sites_solution_primary direct
_atom_sites_solution_secondary difmap
_audit_creation_method SHELXL-97
_cell_angle_alpha 94.31(3)
_cell_angle_beta 110.17(3)
_cell_angle_gamma 94.66(3)
_cell_formula_units_Z 1
_cell_length_a 7.9571(16)
_cell_length_b 8.6740(17)
_cell_length_c 11.326(2)
_cell_measurement_reflns_used 254
_cell_measurement_temperature 291(2)
_cell_measurement_theta_max 25.2
_cell_measurement_theta_min 2
_cell_volume 726.9(3)
_computing_cell_refinement raxis
_computing_data_collection raxis
_computing_data_reduction raxis
_computing_molecular_graphics texsan
_computing_publication_material texsan
_computing_structure_refinement 'SHELXL-97 (Sheldrick, 1997)'
_computing_structure_solution 'SHELXS-97 (Sheldrick, 1990)'
_diffrn_ambient_temperature 291(2)
_diffrn_measured_fraction_theta_full 0.874
_diffrn_measured_fraction_theta_max 0.874
_diffrn_measurement_device_type R-axis-IV
_diffrn_measurement_method 'Osillation  frames'
_diffrn_radiation_monochromator graphite
_diffrn_radiation_source 'fine-focus sealed tube'
_diffrn_radiation_type MoK\a
_diffrn_radiation_wavelength 0.71073
_diffrn_reflns_av_R_equivalents 0.0000
_diffrn_reflns_av_sigmaI/netI 0.0287
_diffrn_reflns_limit_h_max 9
_diffrn_reflns_limit_h_min -9
_diffrn_reflns_limit_k_max 10
_diffrn_reflns_limit_k_min 0
_diffrn_reflns_limit_l_max 13
_diffrn_reflns_limit_l_min -13
_diffrn_reflns_number 2127
_diffrn_reflns_theta_full 25.99
_diffrn_reflns_theta_max 25.99
_diffrn_reflns_theta_min 1.93
_exptl_absorpt_coefficient_mu 0.650
_exptl_absorpt_correction_T_max 0.8811
_exptl_absorpt_correction_T_min 0.8597
_exptl_crystal_colour colorless
_exptl_crystal_density_diffrn 1.498
_exptl_crystal_density_method 'not measured'
_exptl_crystal_description prismatic
_exptl_crystal_F_000 335
_exptl_crystal_size_max 0.24
_exptl_crystal_size_mid 0.20
_exptl_crystal_size_min 0.20
_refine_diff_density_max 0.537
_refine_diff_density_min -0.554
_refine_diff_density_rms 0.084
_refine_ls_extinction_coef 0.026(9)
_refine_ls_extinction_expression Fc^*^=kFc[1+0.001xFc^2^\l^3^/sin(2\q)]^-1/4^
_refine_ls_extinction_method SHELXL
_refine_ls_goodness_of_fit_ref 1.043
_refine_ls_hydrogen_treatment mixed
_refine_ls_matrix_type full
_refine_ls_number_parameters 205
_refine_ls_number_reflns 2127
_refine_ls_number_restraints 0
_refine_ls_restrained_S_all 1.043
_refine_ls_R_factor_all 0.0690
_refine_ls_R_factor_gt 0.0594
_refine_ls_shift/su_max 0.000
_refine_ls_shift/su_mean 0.000
_refine_ls_structure_factor_coef Fsqd
_refine_ls_weighting_details 'calc w=1/[\s^2^(Fo^2^)+(0.1399P)^2^+0.0000P] where P=(Fo^2^+2Fc^2^)/3'
_refine_ls_weighting_scheme calc
_refine_ls_wR_factor_gt 0.1722
_refine_ls_wR_factor_ref 0.1821
_reflns_number_gt 1765
_reflns_number_total 2127
_reflns_threshold_expression >2sigma(I)
_cod_data_source_file b307384j.txt
_cod_data_source_block Complex_5
_cod_depositor_comments
;
The following automatic conversions were performed:
'_symmetry_cell_setting' value 'Triclinic' changed to 'triclinic'
according to '/home/saulius/struct/CIF-dictionaries/cif_core.dic'
dictionary named 'cif_core.dic' version 2.4.1 from 2010-06-29.

Automatic conversion script
Id: cif_fix_enum 1527 2010-12-29 10:47:43Z saulius 
;
_cod_original_sg_symbol_H-M P-1
_cod_database_code 7050160

loop_
_symmetry_equiv_pos_as_xyz
'x, y, z'
'-x, -y, -z'

loop_
_atom_site_label
_atom_site_type_symbol
_atom_site_fract_x
_atom_site_fract_y
_atom_site_fract_z
_atom_site_U_iso_or_equiv
_atom_site_adp_type
_atom_site_occupancy
_atom_site_symmetry_multiplicity
_atom_site_calc_flag
_atom_site_refinement_flags
_atom_site_disorder_assembly
_atom_site_disorder_group
Mn1 Mn 0.0000 0.0000 0.0000 0.0400(3) Uani 1 2 d S . .
S1 S 0.1331(2) -0.22597(16) -0.35919(14) 0.0803(5) Uani 1 1 d . . .
O1 O 0.2773(4) -0.5461(3) 0.4811(2) 0.0426(7) Uani 1 1 d . . .
O2 O -0.2650(5) -0.1425(4) -0.0865(3) 0.0541(8) Uani 1 1 d . . .
C1 C 0.1458(6) -0.3245(4) 0.0879(4) 0.0465(10) Uani 1 1 d . . .
H1A H 0.1408 -0.3336 0.0044 0.056 Uiso 1 1 calc R . .
C2 C 0.1978(6) -0.4465(4) 0.1580(4) 0.0480(10) Uani 1 1 d . . .
H2A H 0.2228 -0.5369 0.1209 0.058 Uiso 1 1 calc R . .
C3 C 0.2125(5) -0.4341(4) 0.2831(4) 0.0391(8) Uani 1 1 d . . .
C4 C 0.1720(7) -0.2972(5) 0.3329(4) 0.0535(11) Uani 1 1 d . . .
H4A H 0.1813 -0.2837 0.4173 0.064 Uiso 1 1 calc R . .
C5 C 0.1177(7) -0.1812(5) 0.2561(4) 0.0535(11) Uani 1 1 d . . .
H5A H 0.0908 -0.0902 0.2911 0.064 Uiso 1 1 calc R . .
C6 C 0.2737(5) -0.5599(4) 0.3611(4) 0.0411(9) Uani 1 1 d . . .
C7 C 0.3359(6) -0.6837(4) 0.5232(4) 0.0437(9) Uani 1 1 d . . .
C8 C 0.3364(7) -0.6262(6) 0.8511(5) 0.0637(13) Uani 1 1 d . . .
H8A H 0.3117 -0.5500 0.9031 0.076 Uiso 1 1 calc R . .
C9 C 0.3161(7) -0.5968(6) 0.7299(5) 0.0568(11) Uani 1 1 d . . .
H9A H 0.2790 -0.5033 0.7008 0.068 Uiso 1 1 calc R . .
C10 C 0.3523(5) -0.7095(5) 0.6524(4) 0.0448(10) Uani 1 1 d . . .
C11 C 0.4088(6) -0.8465(5) 0.7010(4) 0.0500(10) Uani 1 1 d . . .
H11A H 0.4350 -0.9245 0.6513 0.060 Uiso 1 1 calc R . .
C12 C 0.4251(7) -0.8645(6) 0.8241(5) 0.0579(12) Uani 1 1 d . . .
H12A H 0.4630 -0.9564 0.8561 0.069 Uiso 1 1 calc R . .
C13 C 0.1090(6) -0.1617(4) -0.2298(4) 0.0455(10) Uani 1 1 d . . .
N1 N 0.1017(5) -0.1919(4) 0.1345(3) 0.0426(8) Uani 1 1 d . . .
N2 N 0.3257(5) -0.6904(4) 0.3310(3) 0.0461(8) Uani 1 1 d . . .
N3 N 0.3669(5) -0.7720(4) 0.4371(3) 0.0485(9) Uani 1 1 d . . .
N4 N 0.3895(6) -0.7575(5) 0.8993(4) 0.0614(10) Uani 1 1 d . . .
N5 N 0.0894(5) -0.1141(4) -0.1383(4) 0.0541(9) Uani 1 1 d . . .
H2F H -0.264(10) -0.204(8) -0.149(8) 0.11(2) Uiso 1 1 d . . .
H2E H -0.292(9) -0.189(7) -0.026(7) 0.10(2) Uiso 1 1 d . . .

loop_
_atom_site_aniso_label
_atom_site_aniso_U_11
_atom_site_aniso_U_22
_atom_site_aniso_U_33
_atom_site_aniso_U_23
_atom_site_aniso_U_13
_atom_site_aniso_U_12
Mn1 0.0576(6) 0.0411(5) 0.0263(5) 0.0085(3) 0.0180(4) 0.0148(4)
S1 0.1179(12) 0.0802(9) 0.0576(9) -0.0100(7) 0.0539(9) 0.0082(8)
O1 0.0544(15) 0.0475(14) 0.0274(14) 0.0106(11) 0.0144(12) 0.0091(12)
O2 0.072(2) 0.0575(18) 0.0336(16) 0.0046(14) 0.0214(16) 0.0018(15)
C1 0.069(3) 0.044(2) 0.0228(19) 0.0081(15) 0.0108(19) 0.0096(18)
C2 0.070(3) 0.040(2) 0.034(2) 0.0066(16) 0.015(2) 0.0129(18)
C3 0.0435(19) 0.0432(19) 0.0287(19) 0.0103(15) 0.0088(16) 0.0065(15)
C4 0.078(3) 0.061(2) 0.031(2) 0.0149(18) 0.025(2) 0.024(2)
C5 0.080(3) 0.054(2) 0.034(2) 0.0119(18) 0.023(2) 0.029(2)
C6 0.049(2) 0.046(2) 0.0265(19) 0.0103(15) 0.0094(17) 0.0035(17)
C7 0.051(2) 0.045(2) 0.035(2) 0.0147(16) 0.0138(19) 0.0052(17)
C8 0.072(3) 0.086(3) 0.044(3) 0.016(2) 0.030(3) 0.019(3)
C9 0.070(3) 0.066(3) 0.040(3) 0.021(2) 0.021(2) 0.021(2)
C10 0.048(2) 0.053(2) 0.031(2) 0.0139(17) 0.0099(18) 0.0015(18)
C11 0.058(2) 0.051(2) 0.039(2) 0.0140(18) 0.014(2) 0.0037(19)
C12 0.060(3) 0.068(3) 0.045(3) 0.025(2) 0.015(2) 0.006(2)
C13 0.062(2) 0.0377(19) 0.041(2) 0.0080(16) 0.021(2) 0.0129(17)
N1 0.0520(18) 0.0440(17) 0.0336(18) 0.0113(14) 0.0138(16) 0.0150(15)
N2 0.061(2) 0.0483(18) 0.0308(18) 0.0108(14) 0.0157(16) 0.0100(15)
N3 0.067(2) 0.0491(18) 0.0283(18) 0.0132(14) 0.0116(17) 0.0134(16)
N4 0.065(2) 0.082(3) 0.041(2) 0.025(2) 0.019(2) 0.011(2)
N5 0.072(2) 0.057(2) 0.042(2) 0.0041(16) 0.030(2) 0.0155(18)

loop_
_atom_type_symbol
_atom_type_description
_atom_type_scat_dispersion_real
_atom_type_scat_dispersion_imag
_atom_type_scat_source
C C 0.0033 0.0016 'International Tables Vol C Tables 4.2.6.8 and 6.1.1.4'
H H 0.0000 0.0000 'International Tables Vol C Tables 4.2.6.8 and 6.1.1.4'
N N 0.0061 0.0033 'International Tables Vol C Tables 4.2.6.8 and 6.1.1.4'
O O 0.0106 0.0060 'International Tables Vol C Tables 4.2.6.8 and 6.1.1.4'
Mn Mn 0.3368 0.7283 'International Tables Vol C Tables 4.2.6.8 and 6.1.1.4'
S S 0.1246 0.1234 'International Tables Vol C Tables 4.2.6.8 and 6.1.1.4'

loop_
_geom_angle_atom_site_label_1
_geom_angle_atom_site_label_2
_geom_angle_atom_site_label_3
_geom_angle
_geom_angle_site_symmetry_1
_geom_angle_site_symmetry_3
_geom_angle_publ_flag
N5 Mn1 N5 180.00(18) . 2 ?
N5 Mn1 O2 89.48(13) . . ?
N5 Mn1 O2 90.52(13) 2 . ?
N5 Mn1 O2 90.52(13) . 2 ?
N5 Mn1 O2 89.48(13) 2 2 ?
O2 Mn1 O2 180.00(12) . 2 ?
N5 Mn1 N1 89.74(14) . 2 ?
N5 Mn1 N1 90.26(14) 2 2 ?
O2 Mn1 N1 90.61(12) . 2 ?
O2 Mn1 N1 89.39(12) 2 2 ?
N5 Mn1 N1 90.26(14) . . ?
N5 Mn1 N1 89.74(14) 2 . ?
O2 Mn1 N1 89.39(12) . . ?
O2 Mn1 N1 90.61(12) 2 . ?
N1 Mn1 N1 180.00(9) 2 . ?
C6 O1 C7 102.8(3) . . ?
N1 C1 C2 123.2(4) . . ?
C1 C2 C3 119.7(4) . . ?
C2 C3 C4 117.6(4) . . ?
C2 C3 C6 120.8(3) . . ?
C4 C3 C6 121.5(4) . . ?
C5 C4 C3 119.3(4) . . ?
N1 C5 C4 123.8(4) . . ?
N2 C6 O1 112.2(4) . . ?
N2 C6 C3 129.0(4) . . ?
O1 C6 C3 118.7(3) . . ?
N3 C7 O1 112.2(3) . . ?
N3 C7 C10 130.3(4) . . ?
O1 C7 C10 117.6(3) . . ?
N4 C8 C9 124.2(5) . . ?
C8 C9 C10 118.2(5) . . ?
C9 C10 C11 118.5(4) . . ?
C9 C10 C7 120.6(4) . . ?
C11 C10 C7 120.8(4) . . ?
C12 C11 C10 118.7(4) . . ?
N4 C12 C11 123.3(5) . . ?
N5 C13 S1 178.7(4) . . ?
C5 N1 C1 116.4(4) . . ?
C5 N1 Mn1 124.4(3) . . ?
C1 N1 Mn1 119.2(3) . . ?
C6 N2 N3 107.1(3) . . ?
C7 N3 N2 105.7(3) . . ?
C12 N4 C8 117.1(4) . . ?
C13 N5 Mn1 165.9(4) . . ?

loop_
_geom_bond_atom_site_label_1
_geom_bond_atom_site_label_2
_geom_bond_distance
_geom_bond_site_symmetry_2
_geom_bond_publ_flag
Mn1 N5 2.142(3) . ?
Mn1 N5 2.142(3) 2 ?
Mn1 O2 2.214(3) . ?
Mn1 O2 2.214(3) 2 ?
Mn1 N1 2.345(3) 2 ?
Mn1 N1 2.345(3) . ?
S1 C13 1.607(4) . ?
O1 C6 1.346(4) . ?
O1 C7 1.376(5) . ?
C1 N1 1.352(5) . ?
C1 C2 1.375(6) . ?
C2 C3 1.377(5) . ?
C3 C4 1.385(6) . ?
C3 C6 1.464(6) . ?
C4 C5 1.378(6) . ?
C5 N1 1.334(5) . ?
C6 N2 1.297(5) . ?
C7 N3 1.298(5) . ?
C7 C10 1.459(5) . ?
C8 N4 1.335(7) . ?
C8 C9 1.373(7) . ?
C9 C10 1.379(6) . ?
C10 C11 1.390(6) . ?
C11 C12 1.377(6) . ?
C12 N4 1.326(6) . ?
C13 N5 1.152(5) . ?
N2 N3 1.395(5) . ?

loop_
_geom_torsion_atom_site_label_1
_geom_torsion_atom_site_label_2
_geom_torsion_atom_site_label_3
_geom_torsion_atom_site_label_4
_geom_torsion
_geom_torsion_site_symmetry_1
_geom_torsion_site_symmetry_2
_geom_torsion_site_symmetry_3
_geom_torsion_site_symmetry_4
_geom_torsion_publ_flag
N1 C1 C2 C3 -2.3(7) . . . . ?
C1 C2 C3 C4 0.6(6) . . . . ?
C1 C2 C3 C6 -177.8(4) . . . . ?
C2 C3 C4 C5 0.6(7) . . . . ?
C6 C3 C4 C5 178.9(4) . . . . ?
C3 C4 C5 N1 -0.2(7) . . . . ?
C7 O1 C6 N2 -0.5(4) . . . . ?
C7 O1 C6 C3 178.6(3) . . . . ?
C2 C3 C6 N2 2.3(7) . . . . ?
C4 C3 C6 N2 -176.0(4) . . . . ?
C2 C3 C6 O1 -176.6(3) . . . . ?
C4 C3 C6 O1 5.0(6) . . . . ?
C6 O1 C7 N3 0.6(4) . . . . ?
C6 O1 C7 C10 -178.8(3) . . . . ?
N4 C8 C9 C10 0.1(8) . . . . ?
C8 C9 C10 C11 -0.5(7) . . . . ?
C8 C9 C10 C7 -179.0(4) . . . . ?
N3 C7 C10 C9 178.4(4) . . . . ?
O1 C7 C10 C9 -2.3(6) . . . . ?
N3 C7 C10 C11 0.0(6) . . . . ?
O1 C7 C10 C11 179.3(3) . . . . ?
C9 C10 C11 C12 0.4(6) . . . . ?
C7 C10 C11 C12 178.9(4) . . . . ?
C10 C11 C12 N4 0.1(7) . . . . ?
C4 C5 N1 C1 -1.4(7) . . . . ?
C4 C5 N1 Mn1 177.7(4) . . . . ?
C2 C1 N1 C5 2.6(6) . . . . ?
C2 C1 N1 Mn1 -176.6(3) . . . . ?
N5 Mn1 N1 C5 167.7(3) . . . . ?
N5 Mn1 N1 C5 -12.3(3) 2 . . . ?
O2 Mn1 N1 C5 -102.9(3) . . . . ?
O2 Mn1 N1 C5 77.1(3) 2 . . . ?
N1 Mn1 N1 C5 105(100) 2 . . . ?
N5 Mn1 N1 C1 -13.2(3) . . . . ?
N5 Mn1 N1 C1 166.8(3) 2 . . . ?
O2 Mn1 N1 C1 76.2(3) . . . . ?
O2 Mn1 N1 C1 -103.8(3) 2 . . . ?
N1 Mn1 N1 C1 -76(100) 2 . . . ?
O1 C6 N2 N3 0.3(5) . . . . ?
C3 C6 N2 N3 -178.8(4) . . . . ?
O1 C7 N3 N2 -0.5(4) . . . . ?
C10 C7 N3 N2 178.9(4) . . . . ?
C6 N2 N3 C7 0.1(4) . . . . ?
C11 C12 N4 C8 -0.5(7) . . . . ?
C9 C8 N4 C12 0.4(7) . . . . ?
S1 C13 N5 Mn1 4(20) . . . . ?
N5 Mn1 N5 C13 167(100) 2 . . . ?
O2 Mn1 N5 C13 62.2(14) . . . . ?
O2 Mn1 N5 C13 -117.8(14) 2 . . . ?
N1 Mn1 N5 C13 -28.4(14) 2 . . . ?
N1 Mn1 N5 C13 151.6(14) . . . . ?
